data_4342358
loop_
_publ_author_name
'Souza, Maykon L.'
'Castellano, Eduardo E.'
'Telser, Joshua'
'Franco, Douglas W.'

_publ_section_title
;
 Secondary Coordination Sphere Effects in Ruthenium(III) Tetraammine
 Complexes: Role of the Coordinated Water Molecule.
;
_journal_issue 4
_journal_name_full 'Inorganic chemistry'
_journal_page_first 2067
_journal_page_last 2080
_journal_paper_doi 10.1021/ic5030857
_journal_volume 54
_journal_year 2015
_chemical_formula_moiety '2(C6 H21 N5 O Ru), 6(C F3 O3 S), 3(O H2)'
_chemical_formula_sum 'C9 H24 F9 N5 O11.5 Ru S3'
_chemical_formula_weight 754.58
_chemical_name_systematic
;
 ?
;
_space_group_IT_number 14
_symmetry_cell_setting monoclinic
_symmetry_Int_Tables_number 14
_symmetry_space_group_name_Hall '-P 2ybc'
_symmetry_space_group_name_H-M 'P 1 21/c 1'
_atom_sites_solution_hydrogens mixed
_audit_conform_dict_location ftp://ftp.iucr.org/pub/cif_core.dic
_audit_conform_dict_name cif_core.dic
_audit_conform_dict_version 2.4.3
_audit_creation_date 2014-04-17T11:29:28-00:00
_audit_creation_method 'WinGX routine CIF_UPDATE'
_cell_angle_alpha 90
_cell_angle_beta 93.853(3)
_cell_angle_gamma 90
_cell_formula_units_Z 8
_cell_length_a 15.8273(8)
_cell_length_b 14.4957(8)
_cell_length_c 23.3262(13)
_cell_measurement_reflns_used 0
_cell_measurement_temperature 106(2)
_cell_measurement_theta_max 0
_cell_measurement_theta_min 0
_cell_measurement_wavelength 0.71073
_cell_volume 5339.6(5)
_computing_data_collection 'Collect (Bruker AXS BV, 1997-2004)'
_computing_molecular_graphics 'Ortep for Windows (Farrugia, 2012)'
_computing_publication_material 'WinGX publication routines (Farrugia, 2012)'
_computing_structure_refinement 'SHELXL-2014 (Sheldrick, 2014)'
_diffrn_ambient_temperature 106(2)
_diffrn_detector_area_resol_mean 9
_diffrn_measured_fraction_theta_full 0.998
_diffrn_measured_fraction_theta_max 0.998
_diffrn_measurement_device '95mm CCD camera on \k-goniostat'
_diffrn_measurement_device_type KappaCCD
_diffrn_measurement_method CCD
_diffrn_orient_matrix_type 'by Bruker AXS Collect from scalepack cell'
_diffrn_orient_matrix_UB_11 -0.0125865
_diffrn_orient_matrix_UB_12 -0.0022959
_diffrn_orient_matrix_UB_13 0.0414084
_diffrn_orient_matrix_UB_21 -0.0326477
_diffrn_orient_matrix_UB_22 0.0587232
_diffrn_orient_matrix_UB_23 -0.0046898
_diffrn_orient_matrix_UB_31 -0.0528906
_diffrn_orient_matrix_UB_32 -0.0357016
_diffrn_orient_matrix_UB_33 -0.0103768
_diffrn_radiation_monochromator 'horizonally mounted graphite crystal'
_diffrn_radiation_probe x-ray
_diffrn_radiation_type MoK\a
_diffrn_radiation_wavelength 0.71073
_diffrn_reflns_av_R_equivalents 0.0981
_diffrn_reflns_Laue_measured_fraction_full 0.998
_diffrn_reflns_Laue_measured_fraction_max 0.998
_diffrn_reflns_limit_h_max 19
_diffrn_reflns_limit_h_min -16
_diffrn_reflns_limit_k_max 17
_diffrn_reflns_limit_k_min -17
_diffrn_reflns_limit_l_max 28
_diffrn_reflns_limit_l_min -28
_diffrn_reflns_number 53552
_diffrn_reflns_point_group_measured_fraction_full 0.998
_diffrn_reflns_point_group_measured_fraction_max 0.998
_diffrn_reflns_theta_full 25.242
_diffrn_reflns_theta_max 25.999
_diffrn_reflns_theta_min 2.58
_exptl_absorpt_coefficient_mu 0.942
_exptl_absorpt_correction_type none
_exptl_crystal_colour colorless
_exptl_crystal_density_diffrn 1.877
_exptl_crystal_density_method 'not measured'
_exptl_crystal_description plate
_exptl_crystal_F_000 3024
_exptl_crystal_size_max 0.198
_exptl_crystal_size_mid 0.103
_exptl_crystal_size_min 0.036
_refine_diff_density_max 1.937
_refine_diff_density_min -1.407
_refine_diff_density_rms 0.153
_refine_ls_extinction_method none
_refine_ls_goodness_of_fit_ref 1.007
_refine_ls_hydrogen_treatment constr
_refine_ls_matrix_type full
_refine_ls_number_constraints 0
_refine_ls_number_parameters 696
_refine_ls_number_reflns 10471
_refine_ls_number_restraints 0
_refine_ls_restrained_S_all 1.007
_refine_ls_R_factor_all 0.1069
_refine_ls_R_factor_gt 0.0587
_refine_ls_shift/su_max 0
_refine_ls_shift/su_mean 0
_refine_ls_structure_factor_coef Fsqd
_refine_ls_weighting_details 'w=1/[\s^2^(Fo^2^)+(0.0853P)^2^+22.5535P] where P=(Fo^2^+2Fc^2^)/3'
_refine_ls_weighting_scheme calc
_refine_ls_wR_factor_gt 0.1434
_refine_ls_wR_factor_ref 0.1761
_reflns_number_gt 6709
_reflns_number_total 10471
_reflns_threshold_expression 'I > 2\s(I)'
_cod_data_source_file ic5030857_si_002.cif
_cod_data_source_block shelx
_cod_depositor_comments 'Adding full bibliography for 4342358--4342360.cif.'
_cod_original_sg_symbol_H-M 'P 21/c'
_cod_database_code 4342358

loop_
_symmetry_equiv_pos_as_xyz
'x, y, z'
'-x, y+1/2, -z+1/2'
'-x, -y, -z'
'x, -y-1/2, z-1/2'

loop_
_atom_site_label
_atom_site_type_symbol
_atom_site_fract_x
_atom_site_fract_y
_atom_site_fract_z
_atom_site_U_iso_or_equiv
_atom_site_adp_type
_atom_site_occupancy
_atom_site_calc_flag
Ru1 Ru 0.13033(3) 0.26110(3) 0.46417(2) 0.01876(14) Uani 1 d
O1W O 0.1342(3) 0.2685(3) 0.55098(17) 0.0266(9) Uani 1 d
N11 N 0.0047(3) 0.2105(3) 0.4640(2) 0.0250(11) Uani 1 d
H11A H 0.0056 0.1481 0.4621 0.03 Uiso 1 d
H11B H -0.0265 0.2332 0.433 0.03 Uiso 1 d
H11C H -0.019 0.2283 0.4967 0.03 Uiso 1 d
N12 N 0.1767(3) 0.1253(3) 0.4737(2) 0.0247(11) Uani 1 d
H12A H 0.2116 0.1213 0.5061 0.03 Uiso 1 d
H12B H 0.206 0.1102 0.4427 0.03 Uiso 1 d
H12C H 0.1323 0.086 0.4763 0.03 Uiso 1 d
N13 N 0.2563(3) 0.3107(3) 0.4700(2) 0.0258(11) Uani 1 d
H13A H 0.2561 0.3723 0.4634 0.031 Uiso 1 d
H13B H 0.2869 0.282 0.4435 0.031 Uiso 1 d
H13C H 0.2802 0.2992 0.5058 0.031 Uiso 1 d
N14 N 0.0810(3) 0.3952(3) 0.4597(2) 0.0253(11) Uani 1 d
H14A H 0.051 0.4059 0.491 0.03 Uiso 1 d
H14B H 0.0462 0.4014 0.4274 0.03 Uiso 1 d
H14C H 0.1244 0.4362 0.4588 0.03 Uiso 1 d
N111 N 0.1323(3) 0.2553(3) 0.3765(2) 0.0223(11) Uani 1 d
C11 C 0.1666(4) 0.3236(4) 0.3463(3) 0.0251(13) Uani 1 d
H11 H 0.1853 0.3779 0.3661 0.03 Uiso 1 calc
C12 C 0.1755(4) 0.3182(4) 0.2886(3) 0.0283(14) Uani 1 d
H12 H 0.2001 0.3682 0.2693 0.034 Uiso 1 calc
C13 C 0.1489(4) 0.2404(4) 0.2578(2) 0.0264(14) Uani 1 d
C14 C 0.1118(4) 0.1706(4) 0.2889(3) 0.0303(15) Uani 1 d
H14 H 0.0914 0.1163 0.2698 0.036 Uiso 1 calc
C15 C 0.1048(4) 0.1799(4) 0.3467(3) 0.0265(14) Uani 1 d
H15 H 0.0795 0.1313 0.3668 0.032 Uiso 1 calc
C16 C 0.1600(5) 0.2299(5) 0.1947(3) 0.0399(17) Uani 1 d
H16A H 0.156 0.1645 0.1842 0.06 Uiso 1 calc
H16B H 0.2156 0.2538 0.1859 0.06 Uiso 1 calc
H16C H 0.1155 0.2645 0.1727 0.06 Uiso 1 calc
Ru2 Ru 0.36481(3) 0.72901(3) 0.03102(2) 0.02322(15) Uani 1 d
O2W O 0.3481(3) 0.7348(3) -0.05677(17) 0.0319(10) Uani 1 d
N2 N 0.3767(3) 0.7258(3) 0.1185(2) 0.0257(11) Uani 1 d
N21 N 0.4900(3) 0.7774(4) 0.0248(2) 0.0304(12) Uani 1 d
H21A H 0.491 0.8394 0.0296 0.037 Uiso 1 d
H21B H 0.5082 0.7631 -0.0103 0.037 Uiso 1 d
H21C H 0.5248 0.7506 0.0525 0.037 Uiso 1 d
N22 N 0.4131(3) 0.5944(4) 0.0237(2) 0.0324(13) Uani 1 d
H22A H 0.4566 0.5855 0.0506 0.039 Uiso 1 d
H22B H 0.4323 0.5868 -0.0119 0.039 Uiso 1 d
H22C H 0.3712 0.5529 0.0292 0.039 Uiso 1 d
N23 N 0.2389(3) 0.6789(4) 0.0326(2) 0.0288(12) Uani 1 d
H23A H 0.2399 0.617 0.0376 0.035 Uiso 1 d
H23B H 0.2095 0.6928 -0.001 0.035 Uiso 1 d
H23C H 0.2132 0.7056 0.0622 0.035 Uiso 1 d
N24 N 0.3183(3) 0.8652(3) 0.0334(2) 0.0257(11) Uani 1 d
H24A H 0.2902 0.8734 0.0659 0.031 Uiso 1 d
H24B H 0.2822 0.8756 0.0022 0.031 Uiso 1 d
H24C H 0.3626 0.9052 0.0332 0.031 Uiso 1 d
C21 C 0.4115(4) 0.7981(5) 0.1485(3) 0.0300(15) Uani 1 d
H21 H 0.4385 0.8451 0.128 0.036 Uiso 1 calc
C22 C 0.4096(4) 0.8069(5) 0.2068(3) 0.0319(15) Uani 1 d
H22 H 0.4352 0.8588 0.2258 0.038 Uiso 1 calc
C23 C 0.3702(4) 0.7399(5) 0.2385(3) 0.0337(16) Uani 1 d
C24 C 0.3366(4) 0.6637(5) 0.2078(3) 0.0348(16) Uani 1 d
H24 H 0.3111 0.615 0.2277 0.042 Uiso 1 calc
C25 C 0.3403(4) 0.6591(5) 0.1495(3) 0.0307(15) Uani 1 d
H25 H 0.3164 0.6069 0.1298 0.037 Uiso 1 calc
C26 C 0.3651(5) 0.7487(6) 0.3022(3) 0.049(2) Uani 1 d
H26A H 0.415 0.7197 0.3219 0.074 Uiso 1 calc
H26B H 0.3138 0.718 0.3137 0.074 Uiso 1 calc
H26C H 0.3634 0.8141 0.3126 0.074 Uiso 1 calc
S1 S 0.11117(10) 0.63323(11) 0.42825(7) 0.0286(4) Uani 1 d
F111 F 0.0896(4) 0.5441(3) 0.33228(19) 0.0687(14) Uani 1 d
F112 F 0.1795(3) 0.6558(4) 0.3312(2) 0.0764(17) Uani 1 d
F113 F 0.0467(3) 0.6841(3) 0.32713(18) 0.0583(13) Uani 1 d
O111 O 0.1274(4) 0.7282(3) 0.4428(2) 0.0552(15) Uani 1 d
O112 O 0.1797(3) 0.5710(3) 0.4447(2) 0.0358(11) Uani 1 d
O113 O 0.0285(3) 0.6020(4) 0.4414(2) 0.0416(12) Uani 1 d
C1 C 0.1058(4) 0.6292(5) 0.3499(3) 0.0385(17) Uani 1 d
S2 S 0.14223(10) 0.85647(11) 0.14051(7) 0.0301(4) Uani 1 d
F211 F 0.1735(3) 0.7992(4) 0.24556(18) 0.0621(13) Uani 1 d
F212 F 0.0418(3) 0.8265(4) 0.2217(2) 0.0637(14) Uani 1 d
F213 F 0.1288(3) 0.9382(3) 0.2380(2) 0.0660(14) Uani 1 d
O211 O 0.1308(3) 0.7614(3) 0.1219(2) 0.0432(12) Uani 1 d
O212 O 0.2289(3) 0.8881(3) 0.14026(19) 0.0364(11) Uani 1 d
O213 O 0.0811(3) 0.9191(4) 0.1151(2) 0.0484(13) Uani 1 d
C2 C 0.1225(5) 0.8550(5) 0.2159(3) 0.0404(18) Uani 1 d
S3 S 0.43188(10) 0.51190(11) 0.41650(7) 0.0277(4) Uani 1 d
F311 F 0.3151(2) 0.5119(3) 0.33136(17) 0.0456(10) Uani 1 d
F312 F 0.4431(3) 0.5156(3) 0.30519(16) 0.0550(12) Uani 1 d
F313 F 0.3923(3) 0.3895(3) 0.33794(19) 0.0560(13) Uani 1 d
O311 O 0.4313(3) 0.6114(3) 0.41618(18) 0.0346(11) Uani 1 d
O312 O 0.3727(3) 0.4694(3) 0.4523(2) 0.0396(12) Uani 1 d
O313 O 0.5163(3) 0.4728(3) 0.42148(19) 0.0345(11) Uani 1 d
C3 C 0.3935(4) 0.4807(5) 0.3435(3) 0.0361(16) Uani 1 d
S4 S 0.37388(11) 0.36197(11) 0.08409(7) 0.0342(4) Uani 1 d
F411 F 0.4366(3) 0.4533(3) 0.17269(19) 0.0634(14) Uani 1 d
F412 F 0.4365(3) 0.3076(3) 0.18436(19) 0.0617(13) Uani 1 d
F413 F 0.3222(3) 0.3856(4) 0.1881(2) 0.0669(15) Uani 1 d
O411 O 0.3316(4) 0.2737(4) 0.0803(3) 0.0672(19) Uani 1 d
O412 O 0.4551(3) 0.3659(4) 0.0629(2) 0.0507(14) Uani 1 d
O413 O 0.3181(3) 0.4372(3) 0.0671(2) 0.0413(12) Uani 1 d
C4 C 0.3931(4) 0.3773(5) 0.1614(3) 0.0352(16) Uani 1 d
S5 S 0.0435(2) 0.46879(17) 0.09179(9) 0.0797(10) Uani 1 d
F511 F 0.1679(3) 0.4761(3) 0.1704(2) 0.0678(14) Uani 1 d
F512 F 0.0802(3) 0.5892(3) 0.1715(2) 0.0676(14) Uani 1 d
F513 F 0.0467(3) 0.4577(3) 0.20330(17) 0.0587(12) Uani 1 d
O511 O 0.0968(7) 0.5165(5) 0.0547(3) 0.126(4) Uani 1 d
O512 O 0.0499(4) 0.3704(4) 0.0904(2) 0.0659(18) Uani 1 d
O513 O -0.0415(5) 0.5040(5) 0.0899(3) 0.117(4) Uani 1 d
C5 C 0.0866(5) 0.5000(5) 0.1622(3) 0.0465(19) Uani 1 d
S6 S 0.36497(11) 0.10709(15) 0.37821(9) 0.0511(6) Uani 1 d
F611 F 0.3745(3) 0.0204(4) 0.2814(2) 0.0737(16) Uani 1 d
F612 F 0.3321(3) 0.1594(4) 0.2724(2) 0.0798(17) Uani 1 d
F613 F 0.4627(3) 0.1314(4) 0.2932(2) 0.0652(14) Uani 1 d
O611 O 0.2791(3) 0.0726(5) 0.3791(2) 0.072(2) Uani 1 d
O612 O 0.4291(3) 0.0480(4) 0.4050(2) 0.0590(16) Uani 1 d
O613 O 0.3729(3) 0.2032(4) 0.3934(2) 0.0614(17) Uani 1 d
C66 C 0.3840(5) 0.1041(6) 0.3020(4) 0.051(2) Uani 1 d
O3W O 0.1780(3) 0.0711(3) 0.0785(2) 0.0479(13) Uani 1 d
O4W O 0.3433(4) 0.0869(4) 0.1144(3) 0.0691(18) Uani 1 d
O5W O 0.7717(7) 0.3839(5) 0.1011(3) 0.121(3) Uani 1 d

loop_
_atom_site_aniso_label
_atom_site_aniso_U_11
_atom_site_aniso_U_22
_atom_site_aniso_U_33
_atom_site_aniso_U_23
_atom_site_aniso_U_13
_atom_site_aniso_U_12
Ru1 0.0187(3) 0.0212(3) 0.0164(3) 0.00217(19) 0.00199(19) -0.00055(19)
O1W 0.039(3) 0.024(2) 0.016(2) 0.0017(17) 0.0014(18) -0.0041(19)
N11 0.021(3) 0.031(3) 0.024(3) 0.005(2) 0.005(2) -0.001(2)
N12 0.024(3) 0.026(3) 0.024(3) 0.000(2) 0.000(2) 0.002(2)
N13 0.027(3) 0.028(3) 0.022(3) -0.001(2) -0.001(2) -0.001(2)
N14 0.026(3) 0.026(3) 0.024(3) 0.002(2) 0.004(2) -0.002(2)
N111 0.023(3) 0.025(3) 0.019(2) 0.004(2) 0.002(2) -0.004(2)
C11 0.025(3) 0.024(3) 0.026(3) 0.002(3) 0.003(3) -0.004(3)
C12 0.027(3) 0.035(4) 0.023(3) 0.008(3) 0.003(3) -0.005(3)
C13 0.024(3) 0.038(4) 0.017(3) 0.001(3) -0.001(3) -0.001(3)
C14 0.034(4) 0.029(3) 0.028(4) -0.001(3) 0.002(3) -0.008(3)
C15 0.024(3) 0.032(3) 0.023(3) 0.001(3) 0.000(3) -0.009(3)
C16 0.046(4) 0.054(5) 0.020(3) 0.001(3) 0.004(3) -0.006(4)
Ru2 0.0207(3) 0.0307(3) 0.0187(3) 0.0071(2) 0.0044(2) 0.0040(2)
O2W 0.036(3) 0.040(3) 0.021(2) 0.0049(19) 0.007(2) 0.004(2)
N2 0.021(3) 0.033(3) 0.022(3) 0.007(2) 0.002(2) -0.002(2)
N21 0.026(3) 0.034(3) 0.032(3) 0.012(2) 0.006(2) 0.004(2)
N22 0.025(3) 0.036(3) 0.037(3) 0.014(3) 0.010(2) 0.007(2)
N23 0.024(3) 0.039(3) 0.023(3) -0.002(2) -0.002(2) 0.004(2)
N24 0.023(3) 0.036(3) 0.018(3) 0.001(2) -0.004(2) 0.000(2)
C21 0.025(3) 0.039(4) 0.026(3) 0.018(3) 0.001(3) 0.002(3)
C22 0.028(3) 0.044(4) 0.024(3) 0.007(3) 0.000(3) 0.000(3)
C23 0.022(3) 0.061(5) 0.018(3) 0.008(3) 0.001(3) 0.001(3)
C24 0.030(4) 0.047(4) 0.027(4) 0.010(3) 0.001(3) -0.010(3)
C25 0.025(3) 0.039(4) 0.028(3) 0.015(3) 0.002(3) -0.007(3)
C26 0.044(5) 0.076(6) 0.027(4) 0.004(4) 0.002(3) -0.020(4)
S1 0.0312(9) 0.0257(8) 0.0281(8) 0.0000(7) -0.0046(7) -0.0015(7)
F111 0.104(4) 0.064(3) 0.037(3) -0.020(2) -0.001(3) 0.004(3)
F112 0.048(3) 0.114(4) 0.071(3) 0.053(3) 0.031(3) 0.015(3)
F113 0.051(3) 0.083(3) 0.040(3) 0.018(2) -0.005(2) 0.022(2)
O111 0.067(4) 0.030(3) 0.065(4) -0.005(3) -0.020(3) -0.004(2)
O112 0.025(2) 0.035(3) 0.046(3) 0.013(2) -0.005(2) 0.001(2)
O113 0.029(3) 0.062(3) 0.035(3) 0.002(2) 0.013(2) 0.006(2)
C1 0.029(4) 0.053(5) 0.035(4) 0.011(3) 0.009(3) 0.005(3)
S2 0.0289(9) 0.0361(9) 0.0250(8) 0.0003(7) 0.0004(7) -0.0033(7)
F211 0.059(3) 0.092(4) 0.036(2) 0.019(2) 0.003(2) 0.008(3)
F212 0.044(3) 0.088(4) 0.062(3) -0.003(3) 0.024(2) -0.013(2)
F213 0.073(3) 0.069(3) 0.058(3) -0.032(3) 0.022(3) -0.009(3)
O211 0.045(3) 0.041(3) 0.044(3) -0.012(2) -0.001(2) -0.001(2)
O212 0.030(3) 0.046(3) 0.033(3) 0.004(2) 0.008(2) -0.003(2)
O213 0.041(3) 0.050(3) 0.053(3) 0.009(3) -0.003(3) 0.001(2)
C2 0.046(5) 0.045(4) 0.032(4) -0.005(3) 0.009(3) -0.005(4)
S3 0.0308(9) 0.0293(8) 0.0232(8) -0.0064(7) 0.0028(7) -0.0008(7)
F311 0.036(2) 0.054(3) 0.045(2) -0.010(2) -0.0099(19) 0.0083(19)
F312 0.055(3) 0.087(3) 0.023(2) -0.011(2) 0.006(2) 0.003(2)
F313 0.063(3) 0.043(3) 0.058(3) -0.030(2) -0.022(2) 0.011(2)
O311 0.049(3) 0.027(2) 0.028(2) -0.0053(19) 0.003(2) -0.002(2)
O312 0.042(3) 0.042(3) 0.035(3) 0.000(2) 0.011(2) -0.008(2)
O313 0.029(3) 0.042(3) 0.032(3) -0.009(2) 0.000(2) 0.002(2)
C3 0.036(4) 0.043(4) 0.029(4) -0.012(3) 0.001(3) 0.006(3)
S4 0.0389(10) 0.0296(9) 0.0322(9) -0.0038(7) -0.0106(8) -0.0044(7)
F411 0.086(4) 0.064(3) 0.042(3) -0.024(2) 0.012(2) -0.032(3)
F412 0.062(3) 0.074(3) 0.046(3) 0.001(2) -0.021(2) 0.025(3)
F413 0.036(3) 0.116(4) 0.051(3) 0.023(3) 0.017(2) 0.005(3)
O411 0.093(5) 0.040(3) 0.063(4) 0.003(3) -0.038(3) -0.024(3)
O412 0.052(3) 0.066(4) 0.036(3) -0.013(3) 0.015(2) 0.011(3)
O413 0.038(3) 0.038(3) 0.047(3) 0.014(2) -0.004(2) -0.007(2)
C4 0.024(4) 0.044(4) 0.038(4) 0.001(3) 0.006(3) -0.001(3)
S5 0.147(3) 0.0650(15) 0.0259(10) -0.0065(10) -0.0055(13) 0.0737(17)
F511 0.057(3) 0.064(3) 0.085(4) 0.010(3) 0.016(3) 0.021(3)
F512 0.095(4) 0.046(3) 0.062(3) -0.005(2) 0.004(3) 0.027(3)
F513 0.071(3) 0.074(3) 0.032(2) -0.002(2) 0.008(2) -0.006(3)
O511 0.275(12) 0.073(5) 0.034(4) 0.019(3) 0.044(5) 0.073(6)
O512 0.095(5) 0.054(3) 0.048(3) -0.018(3) -0.004(3) 0.051(3)
O513 0.167(8) 0.112(6) 0.064(4) -0.053(4) -0.063(5) 0.121(6)
C5 0.054(5) 0.041(4) 0.045(5) 0.009(4) 0.011(4) 0.021(4)
S6 0.0255(9) 0.0721(14) 0.0556(13) -0.0393(11) 0.0030(9) -0.0010(9)
F611 0.068(3) 0.086(4) 0.070(3) -0.050(3) 0.019(3) -0.017(3)
F612 0.061(3) 0.120(5) 0.058(3) -0.023(3) -0.005(3) 0.022(3)
F613 0.035(3) 0.083(4) 0.079(4) -0.019(3) 0.017(2) -0.006(2)
O611 0.026(3) 0.128(6) 0.063(4) -0.049(4) 0.014(3) -0.008(3)
O612 0.032(3) 0.076(4) 0.068(4) -0.029(3) -0.003(3) 0.007(3)
O613 0.045(3) 0.072(4) 0.065(4) -0.041(3) -0.011(3) 0.014(3)
C66 0.024(4) 0.068(6) 0.062(5) -0.024(5) 0.003(4) 0.006(4)
O3W 0.071(4) 0.031(3) 0.041(3) 0.002(2) 0.000(3) 0.013(2)
O4W 0.050(4) 0.044(3) 0.115(6) 0.009(3) 0.020(4) -0.003(3)
O5W 0.230(11) 0.060(4) 0.068(5) -0.027(4) -0.017(6) 0.024(5)

loop_
_atom_type_symbol
_atom_type_description
_atom_type_scat_dispersion_real
_atom_type_scat_dispersion_imag
_atom_type_scat_source
C C 0.0033 0.0016 'International Tables Vol C Tables 4.2.6.8 and 6.1.1.4'
H H 0 0 'International Tables Vol C Tables 4.2.6.8 and 6.1.1.4'
F F 0.0171 0.0103 'International Tables Vol C Tables 4.2.6.8 and 6.1.1.4'
N N 0.0061 0.0033 'International Tables Vol C Tables 4.2.6.8 and 6.1.1.4'
O O 0.0106 0.006 'International Tables Vol C Tables 4.2.6.8 and 6.1.1.4'
Ru Ru -1.2594 0.8363 'International Tables Vol C Tables 4.2.6.8 and 6.1.1.4'
S S 0.1246 0.1234 'International Tables Vol C Tables 4.2.6.8 and 6.1.1.4'

loop_
_exptl_crystal_face_index_h
_exptl_crystal_face_index_k
_exptl_crystal_face_index_l
_exptl_crystal_face_perp_dist
0 0 -1 0.018
0 0 1 0.018
3 1 0 0.051
-4 -1 0 0.052
-1 4 0 0.103
1 -7 0 0.095

loop_
_geom_angle_atom_site_label_1
_geom_angle_atom_site_label_2
_geom_angle_atom_site_label_3
_geom_angle
O1W Ru1 N111 177.31(18)
O1W Ru1 N14 89.27(18)
N111 Ru1 N14 91.08(19)
O1W Ru1 N12 87.54(18)
N111 Ru1 N12 92.18(19)
N14 Ru1 N12 176.43(19)
O1W Ru1 N13 87.28(18)
N111 Ru1 N13 90.04(19)
N14 Ru1 N13 92.0(2)
N12 Ru1 N13 89.46(19)
O1W Ru1 N11 89.20(18)
N111 Ru1 N11 93.48(19)
N14 Ru1 N11 88.52(19)
N12 Ru1 N11 89.83(19)
N13 Ru1 N11 176.43(18)
Ru1 N11 H11A 109.1
Ru1 N11 H11B 109.7
H11A N11 H11B 109.4
Ru1 N11 H11C 109.9
H11A N11 H11C 109.4
H11B N11 H11C 109.4
Ru1 N12 H12A 109.7
Ru1 N12 H12B 109.5
H12A N12 H12B 109.3
Ru1 N12 H12C 109.1
H12A N12 H12C 109.5
H12B N12 H12C 109.8
Ru1 N13 H13A 109.3
Ru1 N13 H13B 110.1
H13A N13 H13B 109.3
Ru1 N13 H13C 109.2
H13A N13 H13C 109.5
H13B N13 H13C 109.4
Ru1 N14 H14A 109.3
Ru1 N14 H14B 109.7
H14A N14 H14B 109.3
Ru1 N14 H14C 109.2
H14A N14 H14C 109.8
H14B N14 H14C 109.5
C11 N111 C15 116.9(5)
C11 N111 Ru1 121.5(4)
C15 N111 Ru1 121.4(4)
N111 C11 C12 122.9(6)
N111 C11 H11 118.5
C12 C11 H11 118.5
C11 C12 C13 120.6(6)
C11 C12 H12 119.7
C13 C12 H12 119.7
C12 C13 C14 116.4(5)
C12 C13 C16 122.6(6)
C14 C13 C16 121.1(6)
C15 C14 C13 120.3(6)
C15 C14 H14 119.8
C13 C14 H14 119.8
N111 C15 C14 122.9(6)
N111 C15 H15 118.6
C14 C15 H15 118.6
C13 C16 H16A 109.5
C13 C16 H16B 109.5
H16A C16 H16B 109.5
C13 C16 H16C 109.5
H16A C16 H16C 109.5
H16B C16 H16C 109.5
N2 Ru2 O2W 177.64(18)
N2 Ru2 N22 92.9(2)
O2W Ru2 N22 88.87(19)
N2 Ru2 N24 90.21(19)
O2W Ru2 N24 88.09(18)
N22 Ru2 N24 176.71(19)
N2 Ru2 N21 93.0(2)
O2W Ru2 N21 88.68(19)
N22 Ru2 N21 87.4(2)
N24 Ru2 N21 91.3(2)
N2 Ru2 N23 89.87(19)
O2W Ru2 N23 88.47(18)
N22 Ru2 N23 91.8(2)
N24 Ru2 N23 89.4(2)
N21 Ru2 N23 177.1(2)
C21 N2 C25 116.6(5)
C21 N2 Ru2 120.4(4)
C25 N2 Ru2 122.4(4)
Ru2 N21 H21A 109.2
Ru2 N21 H21B 109.8
H21A N21 H21B 109.4
Ru2 N21 H21C 109.6
H21A N21 H21C 109.4
H21B N21 H21C 109.3
Ru2 N22 H22A 109.8
Ru2 N22 H22B 109.3
H22A N22 H22B 109.2
Ru2 N22 H22C 109.2
H22A N22 H22C 109.6
H22B N22 H22C 109.8
Ru2 N23 H23A 109.4
Ru2 N23 H23B 109.6
H23A N23 H23B 109.5
Ru2 N23 H23C 109.6
H23A N23 H23C 109.3
H23B N23 H23C 109.4
Ru2 N24 H24A 109.6
Ru2 N24 H24B 109.7
H24A N24 H24B 109.3
Ru2 N24 H24C 109
H24A N24 H24C 109.8
H24B N24 H24C 109.5
N2 C21 C22 123.3(6)
N2 C21 H21 118.4
C22 C21 H21 118.4
C21 C22 C23 120.2(6)
C21 C22 H22 119.9
C23 C22 H22 119.9
C22 C23 C24 116.6(6)
C22 C23 C26 121.4(7)
C24 C23 C26 122.0(6)
C25 C24 C23 120.4(6)
C25 C24 H24 119.8
C23 C24 H24 119.8
N2 C25 C24 122.8(6)
N2 C25 H25 118.6
C24 C25 H25 118.6
C23 C26 H26A 109.5
C23 C26 H26B 109.5
H26A C26 H26B 109.5
C23 C26 H26C 109.5
H26A C26 H26C 109.5
H26B C26 H26C 109.5
O113 S1 O111 113.8(3)
O113 S1 O112 115.2(3)
O111 S1 O112 114.7(3)
O113 S1 C1 102.8(3)
O111 S1 C1 105.2(3)
O112 S1 C1 103.3(3)
F113 C1 F111 108.8(6)
F113 C1 F112 107.9(6)
F111 C1 F112 108.9(6)
F113 C1 S1 111.7(5)
F111 C1 S1 109.7(5)
F112 C1 S1 109.7(5)
O213 S2 O212 114.4(3)
O213 S2 O211 114.3(3)
O212 S2 O211 113.5(3)
O213 S2 C2 104.8(3)
O212 S2 C2 103.5(3)
O211 S2 C2 104.6(3)
F211 C2 F213 109.4(6)
F211 C2 F212 108.0(6)
F213 C2 F212 106.6(6)
F211 C2 S2 112.5(5)
F213 C2 S2 111.0(5)
F212 C2 S2 109.1(5)
O312 S3 O311 115.3(3)
O312 S3 O313 114.8(3)
O311 S3 O313 113.4(3)
O312 S3 C3 104.3(3)
O311 S3 C3 103.9(3)
O313 S3 C3 103.0(3)
F312 C3 F313 108.6(6)
F312 C3 F311 108.1(6)
F313 C3 F311 108.0(6)
F312 C3 S3 111.1(5)
F313 C3 S3 109.9(5)
F311 C3 S3 111.2(4)
O412 S4 O413 115.4(3)
O412 S4 O411 116.4(4)
O413 S4 O411 112.4(3)
O412 S4 C4 104.3(3)
O413 S4 C4 103.8(3)
O411 S4 C4 102.4(3)
F411 C4 F412 108.0(6)
F411 C4 F413 106.2(6)
F412 C4 F413 108.2(6)
F411 C4 S4 110.6(5)
F412 C4 S4 110.9(5)
F413 C4 S4 112.7(5)
O511 S5 O512 115.0(4)
O511 S5 O513 113.6(5)
O512 S5 O513 115.0(5)
O511 S5 C5 103.3(5)
O512 S5 C5 104.4(3)
O513 S5 C5 103.7(3)
F512 C5 F513 106.8(6)
F512 C5 F511 108.4(7)
F513 C5 F511 106.1(6)
F512 C5 S5 111.7(5)
F513 C5 S5 111.9(6)
F511 C5 S5 111.7(5)
O612 S6 O613 114.9(3)
O612 S6 O611 115.0(4)
O613 S6 O611 113.3(4)
O612 S6 C66 104.6(4)
O613 S6 C66 104.2(4)
O611 S6 C66 102.9(3)
F611 C66 F612 108.6(7)
F611 C66 F613 107.6(6)
F612 C66 F613 107.2(8)
F611 C66 S6 111.0(7)
F612 C66 S6 111.2(5)
F613 C66 S6 111.1(5)

loop_
_geom_bond_atom_site_label_1
_geom_bond_atom_site_label_2
_geom_bond_distance
Ru1 O1W 2.025(4)
Ru1 N111 2.050(5)
Ru1 N14 2.095(5)
Ru1 N12 2.107(5)
Ru1 N13 2.115(5)
Ru1 N11 2.119(5)
N11 H11A 0.9059
N11 H11B 0.9074
N11 H11C 0.9109
N12 H12A 0.9075
N12 H12B 0.9116
N12 H12C 0.91
N13 H13A 0.9058
N13 H13B 0.9109
N13 H13C 0.9074
N14 H14A 0.9117
N14 H14B 0.9075
N14 H14C 0.9095
N111 C11 1.350(7)
N111 C15 1.351(7)
C11 C12 1.366(8)
C11 H11 0.95
C12 C13 1.387(9)
C12 H12 0.95
C13 C14 1.397(9)
C13 C16 1.502(8)
C14 C15 1.366(8)
C14 H14 0.95
C15 H15 0.95
C16 H16A 0.98
C16 H16B 0.98
C16 H16C 0.98
Ru2 N2 2.037(5)
Ru2 O2W 2.049(4)
Ru2 N22 2.107(5)
Ru2 N24 2.109(5)
Ru2 N21 2.116(5)
Ru2 N23 2.124(5)
N2 C21 1.357(8)
N2 C25 1.357(8)
N21 H21A 0.9059
N21 H21B 0.9105
N21 H21C 0.9074
N22 H22A 0.9081
N22 H22B 0.9108
N22 H22C 0.9098
N23 H23A 0.9058
N23 H23B 0.9075
N23 H23C 0.9106
N24 H24A 0.9116
N24 H24B 0.9078
N24 H24C 0.9096
C21 C22 1.368(9)
C21 H21 0.95
C22 C23 1.392(9)
C22 H22 0.95
C23 C24 1.400(9)
C23 C26 1.500(9)
C24 C25 1.368(9)
C24 H24 0.95
C25 H25 0.95
C26 H26A 0.98
C26 H26B 0.98
C26 H26C 0.98
S1 O113 1.437(5)
S1 O111 1.437(5)
S1 O112 1.443(4)
S1 C1 1.824(7)
F111 C1 1.321(9)
F112 C1 1.330(8)
F113 C1 1.313(8)
S2 O213 1.427(5)
S2 O212 1.446(5)
S2 O211 1.453(5)
S2 C2 1.806(7)
F211 C2 1.307(9)
F212 C2 1.358(8)
F213 C2 1.314(8)
S3 O312 1.435(5)
S3 O311 1.442(4)
S3 O313 1.450(5)
S3 C3 1.825(7)
F311 C3 1.334(8)
F312 C3 1.329(8)
F313 C3 1.329(8)
S4 O412 1.409(5)
S4 O413 1.442(5)
S4 O411 1.444(5)
S4 C4 1.822(7)
F411 C4 1.316(8)
F412 C4 1.316(8)
F413 C4 1.325(8)
S5 O511 1.428(9)
S5 O512 1.430(6)
S5 O513 1.435(7)
S5 C5 1.795(8)
F511 C5 1.334(9)
F512 C5 1.316(8)
F513 C5 1.331(9)
S6 O612 1.439(6)
S6 O613 1.441(6)
S6 O611 1.449(5)
S6 C66 1.822(9)
F611 C66 1.311(9)
F612 C66 1.312(10)
F613 C66 1.337(9)

loop_
_geom_torsion_atom_site_label_1
_geom_torsion_atom_site_label_2
_geom_torsion_atom_site_label_3
_geom_torsion_atom_site_label_4
_geom_torsion
C15 N111 C11 C12 -1.3(9)
Ru1 N111 C11 C12 174.1(5)
N111 C11 C12 C13 0.1(10)
C11 C12 C13 C14 1.2(9)
C11 C12 C13 C16 -178.0(6)
C12 C13 C14 C15 -1.4(9)
C16 C13 C14 C15 177.8(6)
C11 N111 C15 C14 1.1(9)
Ru1 N111 C15 C14 -174.3(5)
C13 C14 C15 N111 0.2(10)
C25 N2 C21 C22 -1.5(9)
Ru2 N2 C21 C22 169.6(5)
N2 C21 C22 C23 -0.3(10)
C21 C22 C23 C24 2.3(10)
C21 C22 C23 C26 -178.4(6)
C22 C23 C24 C25 -2.5(10)
C26 C23 C24 C25 178.2(7)
C21 N2 C25 C24 1.3(9)
Ru2 N2 C25 C24 -169.6(5)
C23 C24 C25 N2 0.7(10)
O113 S1 C1 F113 61.0(6)
O111 S1 C1 F113 -58.3(6)
O112 S1 C1 F113 -178.8(5)
O113 S1 C1 F111 -59.7(5)
O111 S1 C1 F111 -179.1(5)
O112 S1 C1 F111 60.4(5)
O113 S1 C1 F112 -179.4(5)
O111 S1 C1 F112 61.3(6)
O112 S1 C1 F112 -59.2(6)
O213 S2 C2 F211 179.3(5)
O212 S2 C2 F211 -60.5(6)
O211 S2 C2 F211 58.7(6)
O213 S2 C2 F213 -57.8(6)
O212 S2 C2 F213 62.5(6)
O211 S2 C2 F213 -178.4(5)
O213 S2 C2 F212 59.4(6)
O212 S2 C2 F212 179.6(5)
O211 S2 C2 F212 -61.2(6)
O312 S3 C3 F312 -179.8(5)
O311 S3 C3 F312 58.9(5)
O313 S3 C3 F312 -59.6(5)
O312 S3 C3 F313 -59.7(5)
O311 S3 C3 F313 179.1(5)
O313 S3 C3 F313 60.6(5)
O312 S3 C3 F311 59.8(6)
O311 S3 C3 F311 -61.4(6)
O313 S3 C3 F311 -180.0(5)
O412 S4 C4 F411 54.5(6)
O413 S4 C4 F411 -66.7(5)
O411 S4 C4 F411 176.2(5)
O412 S4 C4 F412 -65.3(5)
O413 S4 C4 F412 173.5(5)
O411 S4 C4 F412 56.3(6)
O412 S4 C4 F413 173.1(5)
O413 S4 C4 F413 51.9(6)
O411 S4 C4 F413 -65.2(6)
O511 S5 C5 F512 63.4(7)
O512 S5 C5 F512 -176.1(6)
O513 S5 C5 F512 -55.3(7)
O511 S5 C5 F513 -177.0(5)
O512 S5 C5 F513 -56.4(6)
O513 S5 C5 F513 64.3(7)
O511 S5 C5 F511 -58.1(6)
O512 S5 C5 F511 62.4(6)
O513 S5 C5 F511 -176.9(6)
O612 S6 C66 F611 62.2(6)
O613 S6 C66 F611 -176.8(5)
O611 S6 C66 F611 -58.3(6)
O612 S6 C66 F612 -176.7(6)
O613 S6 C66 F612 -55.7(7)
O611 S6 C66 F612 62.7(7)
O612 S6 C66 F613 -57.5(7)
O613 S6 C66 F613 63.5(6)
O611 S6 C66 F613 -178.0(6)
